data_7200400
loop_
_publ_author_name
'Zhou, Gui-Jiang'
'Wang, Qi'
'Wong, Wai-Yeung'
'Ma, Dongge'
'Wang, Lixiang'
'Lin, Zhenyang'

_publ_section_title
;
 A versatile color tuning strategy for iridium(III) and platinum(II)
 electrophosphors by shifting the charge-transfer states with an
 electron-deficient core
;
_journal_issue 13
_journal_name_full 'Journal of Materials Chemistry'
_journal_page_first 1872
_journal_paper_doi 10.1039/b814507e
_journal_volume 19
_journal_year 2009
_chemical_formula_sum 'C23 H17 N O3 Pt'
_chemical_formula_weight 550.47
_chemical_name_systematic
;
?
;
_space_group_IT_number 14
_symmetry_cell_setting monoclinic
_symmetry_space_group_name_Hall '-P 2ybc'
_symmetry_space_group_name_H-M 'P 1 21/c 1'
_atom_sites_solution_hydrogens geom
_atom_sites_solution_primary direct
_atom_sites_solution_secondary difmap
_audit_creation_method SHELXL-97
_cell_angle_alpha 90.00
_cell_angle_beta 95.0830(10)
_cell_angle_gamma 90.00
_cell_formula_units_Z 4
_cell_length_a 9.6884(7)
_cell_length_b 7.8986(6)
_cell_length_c 23.7456(18)
_cell_measurement_reflns_used 8447
_cell_measurement_temperature 293(2)
_cell_measurement_theta_max 25.00
_cell_measurement_theta_min 2.11
_cell_volume 1810.0(2)
_computing_cell_refinement 'SAINT (Bruker, 1999)'
_computing_data_collection 'SMART (Bruker, 1998)'
_computing_data_reduction SAINT
_computing_structure_refinement 'SHELXL-97 (Sheldrick, 1997)'
_computing_structure_solution 'SHELXS-97 (Sheldrick, 1990)'
_diffrn_ambient_temperature 293(2)
_diffrn_measured_fraction_theta_full 0.993
_diffrn_measured_fraction_theta_max 0.993
_diffrn_measurement_device_type 'Smart CCD'
_diffrn_measurement_method '\w and \f scans'
_diffrn_radiation_monochromator graphite
_diffrn_radiation_source 'fine-focus sealed tube'
_diffrn_radiation_type MoK\a
_diffrn_radiation_wavelength 0.71073
_diffrn_reflns_av_R_equivalents 0.0277
_diffrn_reflns_av_sigmaI/netI 0.0324
_diffrn_reflns_limit_h_max 11
_diffrn_reflns_limit_h_min -11
_diffrn_reflns_limit_k_max 9
_diffrn_reflns_limit_k_min -9
_diffrn_reflns_limit_l_max 28
_diffrn_reflns_limit_l_min -22
_diffrn_reflns_number 8447
_diffrn_reflns_theta_full 25.00
_diffrn_reflns_theta_max 25.00
_diffrn_reflns_theta_min 2.11
_exptl_absorpt_coefficient_mu 7.777
_exptl_absorpt_correction_T_max 1.0000
_exptl_absorpt_correction_T_min 0.3462
_exptl_absorpt_correction_type multi-scan
_exptl_absorpt_process_details SADABS
_exptl_crystal_colour red
_exptl_crystal_density_diffrn 2.020
_exptl_crystal_density_method 'not measured'
_exptl_crystal_description block
_exptl_crystal_F_000 1056
_exptl_crystal_size_max 0.34
_exptl_crystal_size_mid 0.28
_exptl_crystal_size_min 0.26
_refine_diff_density_max 1.720
_refine_diff_density_min -1.537
_refine_diff_density_rms 0.122
_refine_ls_extinction_method none
_refine_ls_goodness_of_fit_ref 1.082
_refine_ls_hydrogen_treatment constr
_refine_ls_matrix_type full
_refine_ls_number_parameters 253
_refine_ls_number_reflns 3170
_refine_ls_number_restraints 0
_refine_ls_restrained_S_all 1.082
_refine_ls_R_factor_all 0.0304
_refine_ls_R_factor_gt 0.0275
_refine_ls_shift/su_max 0.001
_refine_ls_shift/su_mean 0.000
_refine_ls_structure_factor_coef Fsqd
_refine_ls_weighting_details 'calc w=1/[\s^2^(Fo^2^)+(0.0356P)^2^+2.9457P] where P=(Fo^2^+2Fc^2^)/3'
_refine_ls_weighting_scheme calc
_refine_ls_wR_factor_gt 0.0681
_refine_ls_wR_factor_ref 0.0694
_reflns_number_gt 2909
_reflns_number_total 3170
_reflns_threshold_expression >2sigma(I)
_cod_data_source_file b814507e.txt
_cod_data_source_block wy1350wm
_cod_depositor_comments
;
The following automatic conversions were performed:
'_symmetry_cell_setting' value 'Monoclinic' changed to 'monoclinic'
according to '/home/saulius/struct/CIF-dictionaries/cif_core.dic'
dictionary named 'cif_core.dic' version 2.4.1 from 2010-06-29.

Automatic conversion script
Id: cif_fix_enum 1527 2010-12-29 10:47:43Z saulius 
;
_cod_original_sg_symbol_H-M P2(1)/c
_cod_database_code 7200400

loop_
_symmetry_equiv_pos_as_xyz
'x, y, z'
'-x, y+1/2, -z+1/2'
'-x, -y, -z'
'x, -y-1/2, z-1/2'

loop_
_atom_site_label
_atom_site_type_symbol
_atom_site_fract_x
_atom_site_fract_y
_atom_site_fract_z
_atom_site_U_iso_or_equiv
_atom_site_adp_type
_atom_site_occupancy
_atom_site_symmetry_multiplicity
_atom_site_calc_flag
_atom_site_refinement_flags
_atom_site_disorder_assembly
_atom_site_disorder_group
C1 C 0.8656(5) 0.8237(6) 0.40704(19) 0.0276(10) Uani 1 1 d . . .
C2 C 0.7704(5) 0.8483(6) 0.3599(2) 0.0296(10) Uani 1 1 d . . .
H2A H 0.7954 0.9087 0.3287 0.036 Uiso 1 1 calc R . .
C3 C 0.6390(5) 0.7815(6) 0.3603(2) 0.0295(10) Uani 1 1 d . . .
C4 C 0.5199(5) 0.7839(7) 0.3164(2) 0.0319(10) Uani 1 1 d . . .
C5 C 0.5054(5) 0.8541(7) 0.2634(2) 0.0404(13) Uani 1 1 d . . .
H5A H 0.5779 0.9136 0.2495 0.048 Uiso 1 1 calc R . .
C6 C 0.3798(6) 0.8344(8) 0.2310(2) 0.0479(14) Uani 1 1 d . . .
H6A H 0.3684 0.8817 0.1951 0.057 Uiso 1 1 calc R . .
C7 C 0.2719(6) 0.7462(8) 0.2512(3) 0.0521(16) Uani 1 1 d . . .
H7A H 0.1897 0.7315 0.2283 0.062 Uiso 1 1 calc R . .
C8 C 0.2850(5) 0.6794(8) 0.3051(3) 0.0449(13) Uani 1 1 d . . .
H8A H 0.2116 0.6226 0.3194 0.054 Uiso 1 1 calc R . .
C9 C 0.4089(5) 0.6987(7) 0.3372(2) 0.0353(11) Uani 1 1 d . . .
C10 C 0.4533(5) 0.6370(6) 0.3958(2) 0.0353(11) Uani 1 1 d . . .
C11 C 0.5993(5) 0.6930(6) 0.4073(2) 0.0314(10) Uani 1 1 d . . .
C12 C 0.6897(5) 0.6701(6) 0.4549(2) 0.0312(10) Uani 1 1 d . . .
H12A H 0.6626 0.6130 0.4864 0.037 Uiso 1 1 calc R . .
C13 C 0.8231(5) 0.7359(6) 0.4542(2) 0.0281(10) Uani 1 1 d . . .
C14 C 0.9313(5) 0.7177(6) 0.50085(19) 0.0288(10) Uani 1 1 d . . .
C15 C 0.9198(5) 0.6348(6) 0.5524(2) 0.0334(11) Uani 1 1 d . . .
H15A H 0.8365 0.5847 0.5598 0.040 Uiso 1 1 calc R . .
C16 C 1.0301(6) 0.6278(7) 0.5913(2) 0.0411(13) Uani 1 1 d . . .
H16A H 1.0228 0.5741 0.6257 0.049 Uiso 1 1 calc R . .
C17 C 1.1547(6) 0.7013(8) 0.5795(2) 0.0439(13) Uani 1 1 d . . .
H17A H 1.2311 0.6980 0.6061 0.053 Uiso 1 1 calc R . .
C18 C 1.1637(5) 0.7777(7) 0.5289(2) 0.0387(12) Uani 1 1 d . . .
H18A H 1.2477 0.8252 0.5210 0.046 Uiso 1 1 calc R . .
C19 C 1.1126(6) 1.1588(10) 0.2611(3) 0.0593(18) Uani 1 1 d . . .
H19A H 1.0211 1.1231 0.2472 0.089 Uiso 1 1 calc R . .
H19B H 1.1786 1.1149 0.2370 0.089 Uiso 1 1 calc R . .
H19C H 1.1169 1.2802 0.2613 0.089 Uiso 1 1 calc R . .
C20 C 1.1455(6) 1.0937(7) 0.3197(2) 0.0401(13) Uani 1 1 d . . .
C21 C 1.2735(6) 1.1314(7) 0.3474(3) 0.0453(14) Uani 1 1 d . . .
H21A H 1.3304 1.2024 0.3285 0.054 Uiso 1 1 calc R . .
C22 C 1.3271(5) 1.0742(6) 0.4010(3) 0.0370(12) Uani 1 1 d . . .
C23 C 1.4705(6) 1.1279(7) 0.4233(3) 0.0480(15) Uani 1 1 d . . .
H23A H 1.4929 1.0794 0.4600 0.072 Uiso 1 1 calc R . .
H23B H 1.4743 1.2491 0.4260 0.072 Uiso 1 1 calc R . .
H23C H 1.5361 1.0895 0.3980 0.072 Uiso 1 1 calc R . .
N1 N 1.0548(4) 0.7871(5) 0.48962(17) 0.0304(9) Uani 1 1 d . . .
O1 O 0.3832(4) 0.5570(6) 0.42645(19) 0.0531(11) Uani 1 1 d . . .
O2 O 1.0478(3) 1.0074(5) 0.33871(14) 0.0382(8) Uani 1 1 d . . .
O3 O 1.2633(3) 0.9803(5) 0.43330(15) 0.0391(8) Uani 1 1 d . . .
Pt1 Pt 1.059614(17) 0.90032(2) 0.415319(7) 0.02905(9) Uani 1 1 d . . .

loop_
_atom_site_aniso_label
_atom_site_aniso_U_11
_atom_site_aniso_U_22
_atom_site_aniso_U_33
_atom_site_aniso_U_23
_atom_site_aniso_U_13
_atom_site_aniso_U_12
C1 0.031(2) 0.027(2) 0.026(2) -0.0037(19) 0.0083(19) 0.0009(19)
C2 0.032(2) 0.034(3) 0.024(2) -0.0005(19) 0.010(2) -0.004(2)
C3 0.027(2) 0.032(3) 0.030(3) -0.005(2) 0.009(2) -0.0003(19)
C4 0.029(2) 0.039(3) 0.028(3) -0.005(2) 0.006(2) 0.000(2)
C5 0.032(3) 0.055(3) 0.036(3) -0.001(2) 0.008(2) -0.005(2)
C6 0.041(3) 0.068(4) 0.034(3) -0.002(3) -0.003(2) -0.001(3)
C7 0.032(3) 0.073(4) 0.050(4) -0.007(3) -0.004(3) -0.003(3)
C8 0.028(3) 0.055(4) 0.052(4) -0.007(3) 0.004(2) -0.002(2)
C9 0.028(2) 0.038(3) 0.042(3) -0.007(2) 0.009(2) 0.000(2)
C10 0.029(3) 0.036(3) 0.042(3) 0.003(2) 0.009(2) -0.004(2)
C11 0.027(2) 0.033(3) 0.035(3) 0.001(2) 0.009(2) -0.003(2)
C12 0.034(3) 0.034(3) 0.027(3) 0.002(2) 0.011(2) -0.003(2)
C13 0.027(2) 0.033(3) 0.026(2) -0.0034(19) 0.0085(19) 0.0005(18)
C14 0.031(2) 0.030(2) 0.026(2) -0.0059(19) 0.0082(19) 0.0000(19)
C15 0.038(3) 0.032(3) 0.032(3) 0.006(2) 0.012(2) 0.002(2)
C16 0.047(3) 0.045(3) 0.032(3) 0.004(2) 0.005(2) 0.002(2)
C17 0.044(3) 0.050(3) 0.036(3) 0.001(3) -0.004(2) 0.005(3)
C18 0.034(3) 0.046(3) 0.035(3) 0.000(2) 0.000(2) -0.003(2)
C19 0.046(3) 0.083(5) 0.051(4) 0.027(3) 0.015(3) 0.004(3)
C20 0.036(3) 0.048(3) 0.038(3) 0.006(2) 0.016(2) 0.001(2)
C21 0.032(3) 0.048(3) 0.057(4) 0.012(3) 0.015(3) -0.007(2)
C22 0.028(3) 0.036(3) 0.049(3) -0.005(2) 0.012(2) 0.000(2)
C23 0.030(3) 0.049(3) 0.066(4) -0.006(3) 0.008(3) -0.009(2)
N1 0.027(2) 0.035(2) 0.030(2) -0.0014(18) 0.0055(17) 0.0001(17)
O1 0.038(2) 0.063(3) 0.059(3) 0.020(2) 0.010(2) -0.0129(19)
O2 0.0287(17) 0.052(2) 0.0349(19) 0.0054(17) 0.0087(15) -0.0068(16)
O3 0.0284(17) 0.042(2) 0.047(2) 0.0021(17) 0.0039(16) -0.0040(16)
Pt1 0.02450(13) 0.03548(14) 0.02799(13) -0.00050(7) 0.00702(8) -0.00385(7)

loop_
_atom_type_symbol
_atom_type_description
_atom_type_scat_dispersion_real
_atom_type_scat_dispersion_imag
_atom_type_scat_source
C C 0.0033 0.0016 'International Tables Vol C Tables 4.2.6.8 and 6.1.1.4'
H H 0.0000 0.0000 'International Tables Vol C Tables 4.2.6.8 and 6.1.1.4'
N N 0.0061 0.0033 'International Tables Vol C Tables 4.2.6.8 and 6.1.1.4'
O O 0.0106 0.0060 'International Tables Vol C Tables 4.2.6.8 and 6.1.1.4'
Pt Pt -1.7033 8.3905 'International Tables Vol C Tables 4.2.6.8 and 6.1.1.4'

loop_
_geom_angle_atom_site_label_1
_geom_angle_atom_site_label_2
_geom_angle_atom_site_label_3
_geom_angle
_geom_angle_site_symmetry_1
_geom_angle_site_symmetry_3
_geom_angle_publ_flag
C2 C1 C13 119.0(4) . . ?
C2 C1 Pt1 126.4(4) . . ?
C13 C1 Pt1 114.6(3) . . ?
C3 C2 C1 119.0(4) . . ?
C3 C2 H2A 120.5 . . ?
C1 C2 H2A 120.5 . . ?
C2 C3 C11 121.1(4) . . ?
C2 C3 C4 130.5(5) . . ?
C11 C3 C4 108.4(4) . . ?
C5 C4 C9 120.0(5) . . ?
C5 C4 C3 131.3(5) . . ?
C9 C4 C3 108.7(4) . . ?
C4 C5 C6 118.5(5) . . ?
C4 C5 H5A 120.8 . . ?
C6 C5 H5A 120.8 . . ?
C7 C6 C5 121.3(6) . . ?
C7 C6 H6A 119.4 . . ?
C5 C6 H6A 119.4 . . ?
C6 C7 C8 120.3(5) . . ?
C6 C7 H7A 119.8 . . ?
C8 C7 H7A 119.8 . . ?
C9 C8 C7 118.5(5) . . ?
C9 C8 H8A 120.8 . . ?
C7 C8 H8A 120.8 . . ?
C8 C9 C4 121.4(5) . . ?
C8 C9 C10 130.0(5) . . ?
C4 C9 C10 108.5(4) . . ?
O1 C10 C11 128.3(5) . . ?
O1 C10 C9 126.4(5) . . ?
C11 C10 C9 105.3(4) . . ?
C12 C11 C3 121.3(4) . . ?
C12 C11 C10 129.5(5) . . ?
C3 C11 C10 109.2(4) . . ?
C11 C12 C13 117.5(4) . . ?
C11 C12 H12A 121.2 . . ?
C13 C12 H12A 121.2 . . ?
C12 C13 C1 122.0(4) . . ?
C12 C13 C14 123.8(4) . . ?
C1 C13 C14 114.2(4) . . ?
N1 C14 C15 119.8(4) . . ?
N1 C14 C13 113.3(4) . . ?
C15 C14 C13 126.9(4) . . ?
C16 C15 C14 119.8(5) . . ?
C16 C15 H15A 120.1 . . ?
C14 C15 H15A 120.1 . . ?
C15 C16 C17 119.6(5) . . ?
C15 C16 H16A 120.2 . . ?
C17 C16 H16A 120.2 . . ?
C18 C17 C16 119.3(5) . . ?
C18 C17 H17A 120.3 . . ?
C16 C17 H17A 120.3 . . ?
N1 C18 C17 122.1(5) . . ?
N1 C18 H18A 119.0 . . ?
C17 C18 H18A 119.0 . . ?
C20 C19 H19A 109.5 . . ?
C20 C19 H19B 109.5 . . ?
H19A C19 H19B 109.5 . . ?
C20 C19 H19C 109.5 . . ?
H19A C19 H19C 109.5 . . ?
H19B C19 H19C 109.5 . . ?
O2 C20 C21 127.3(5) . . ?
O2 C20 C19 114.1(5) . . ?
C21 C20 C19 118.6(5) . . ?
C20 C21 C22 127.3(5) . . ?
C20 C21 H21A 116.4 . . ?
C22 C21 H21A 116.4 . . ?
O3 C22 C21 125.1(5) . . ?
O3 C22 C23 116.0(5) . . ?
C21 C22 C23 118.9(5) . . ?
C22 C23 H23A 109.5 . . ?
C22 C23 H23B 109.5 . . ?
H23A C23 H23B 109.5 . . ?
C22 C23 H23C 109.5 . . ?
H23A C23 H23C 109.5 . . ?
H23B C23 H23C 109.5 . . ?
C18 N1 C14 119.3(4) . . ?
C18 N1 Pt1 124.2(3) . . ?
C14 N1 Pt1 116.4(3) . . ?
C20 O2 Pt1 124.1(3) . . ?
C22 O3 Pt1 124.0(3) . . ?
C1 Pt1 N1 81.53(17) . . ?
C1 Pt1 O2 93.55(16) . . ?
N1 Pt1 O2 175.07(14) . . ?
C1 Pt1 O3 173.91(16) . . ?
N1 Pt1 O3 92.92(15) . . ?
O2 Pt1 O3 92.01(14) . . ?

loop_
_geom_bond_atom_site_label_1
_geom_bond_atom_site_label_2
_geom_bond_distance
_geom_bond_site_symmetry_2
_geom_bond_publ_flag
C1 C2 1.400(7) . ?
C1 C13 1.409(7) . ?
C1 Pt1 1.968(5) . ?
C2 C3 1.379(6) . ?
C2 H2A 0.9300 . ?
C3 C11 1.398(7) . ?
C3 C4 1.486(6) . ?
C4 C5 1.370(7) . ?
C4 C9 1.396(7) . ?
C5 C6 1.389(7) . ?
C5 H5A 0.9300 . ?
C6 C7 1.377(8) . ?
C6 H6A 0.9300 . ?
C7 C8 1.380(9) . ?
C7 H7A 0.9300 . ?
C8 C9 1.372(7) . ?
C8 H8A 0.9300 . ?
C9 C10 1.502(7) . ?
C10 O1 1.216(6) . ?
C10 C11 1.484(7) . ?
C11 C12 1.380(7) . ?
C12 C13 1.395(6) . ?
C12 H12A 0.9300 . ?
C13 C14 1.464(6) . ?
C14 N1 1.363(6) . ?
C14 C15 1.401(7) . ?
C15 C16 1.350(8) . ?
C15 H15A 0.9300 . ?
C16 C17 1.390(8) . ?
C16 H16A 0.9300 . ?
C17 C18 1.355(8) . ?
C17 H17A 0.9300 . ?
C18 N1 1.346(6) . ?
C18 H18A 0.9300 . ?
C19 C20 1.491(8) . ?
C19 H19A 0.9600 . ?
C19 H19B 0.9600 . ?
C19 H19C 0.9600 . ?
C20 O2 1.280(6) . ?
C20 C21 1.384(8) . ?
C21 C22 1.405(8) . ?
C21 H21A 0.9300 . ?
C22 O3 1.266(6) . ?
C22 C23 1.503(7) . ?
C23 H23A 0.9600 . ?
C23 H23B 0.9600 . ?
C23 H23C 0.9600 . ?
N1 Pt1 1.982(4) . ?
O2 Pt1 2.000(3) . ?
O3 Pt1 2.080(3) . ?
